data_4063403
loop_
_publ_author_name
'Braunschweig, Holger'
'D\"orfler, Rainer'
'Gruss, Katrin'
'K\"ohler, Julia'
'Radacki, Krzysztof'

_publ_section_title
;
 Insertion vs Ligand Exchange: Reactivity of DistannaAnsaHalf-Sandwich
 Complexes of Molybdenum and Tungsten toward Isocyanide and Phosphine
 Complexes of Nickel and Palladium
;
_journal_issue 2
_journal_name_full Organometallics
_journal_page_first 305
_journal_page_last 312
_journal_paper_doi 10.1021/om101049d
_journal_volume 30
_journal_year 2011
_chemical_formula_moiety 'C28 H49 Mo N O2 Sn2 Te'
_chemical_formula_sum 'C28 H49 Mo N O2 Sn2 Te'
_chemical_formula_weight 892.60
_chemical_name_common
;
?
;
_chemical_name_systematic
; 
?
;
_space_group_IT_number 14
_symmetry_cell_setting monoclinic
_symmetry_space_group_name_Hall '-P 2ybc'
_symmetry_space_group_name_H-M 'P 1 21/c 1'
_atom_sites_solution_hydrogens geom
_atom_sites_solution_primary direct
_atom_sites_solution_secondary difmap
_audit_creation_method SHELXL-97
_cell_angle_alpha 90.00
_cell_angle_beta 99.575(19)
_cell_angle_gamma 90.00
_cell_formula_units_Z 4
_cell_length_a 15.314(6)
_cell_length_b 12.144(4)
_cell_length_c 19.069(7)
_cell_measurement_reflns_used 8998
_cell_measurement_temperature 100(2)
_cell_measurement_theta_max 27.03
_cell_measurement_theta_min 2.31
_cell_volume 3497(2)
_computing_cell_refinement 'Saint+ ver. 7.53A (Bruker AXS)'
_computing_data_collection 'APEX2 ver. 2008.3 (Bruker AXS)'
_computing_data_reduction 'Saint+ ver. 7.53A (Bruker AXS)'
_computing_molecular_graphics 'XP ver. 5.1 (Bruker AXS, 1998)'
_computing_publication_material 'SHELXL-97 (Sheldrick, 2008)'
_computing_structure_refinement 'SHELXL-97 (Sheldrick, 1997)'
_computing_structure_solution 'SHELXS-97 (Sheldrick, 1990)'
_diffrn_ambient_temperature 100(2)
_diffrn_measured_fraction_theta_full 1.000
_diffrn_measured_fraction_theta_max 0.982
_diffrn_measurement_device_type 'Bruker APEX-II CCD'
_diffrn_measurement_method '\f and \w scans'
_diffrn_radiation_monochromator 'multi-layer mirror'
_diffrn_radiation_source 'rotating anode'
_diffrn_radiation_type MoK\a
_diffrn_radiation_wavelength 0.71073
_diffrn_reflns_av_R_equivalents 0.0674
_diffrn_reflns_av_sigmaI/netI 0.0303
_diffrn_reflns_limit_h_max 19
_diffrn_reflns_limit_h_min -19
_diffrn_reflns_limit_k_max 15
_diffrn_reflns_limit_k_min -15
_diffrn_reflns_limit_l_max 24
_diffrn_reflns_limit_l_min -24
_diffrn_reflns_number 160628
_diffrn_reflns_theta_full 26.00
_diffrn_reflns_theta_max 27.26
_diffrn_reflns_theta_min 1.35
_exptl_absorpt_coefficient_mu 2.610
_exptl_absorpt_correction_T_max 0.7455
_exptl_absorpt_correction_T_min 0.6322
_exptl_absorpt_correction_type multi-scan
_exptl_absorpt_process_details 'Sadabs 2008/1 (Brucker 2008)'
_exptl_crystal_colour colorless
_exptl_crystal_density_diffrn 1.695
_exptl_crystal_density_method 'not measured'
_exptl_crystal_description block
_exptl_crystal_F_000 1736
_exptl_crystal_size_max 0.36
_exptl_crystal_size_mid 0.32
_exptl_crystal_size_min 0.2
_refine_diff_density_max 1.881
_refine_diff_density_min -1.537
_refine_diff_density_rms 0.236
_refine_ls_extinction_method none
_refine_ls_goodness_of_fit_ref 1.297
_refine_ls_hydrogen_treatment constr
_refine_ls_matrix_type full
_refine_ls_number_parameters 316
_refine_ls_number_reflns 7698
_refine_ls_number_restraints 0
_refine_ls_restrained_S_all 1.297
_refine_ls_R_factor_all 0.0779
_refine_ls_R_factor_gt 0.0440
_refine_ls_shift/su_max 0.001
_refine_ls_shift/su_mean 0.000
_refine_ls_structure_factor_coef Fsqd
_refine_ls_weighting_details 'calc w=1/[\s^2^(Fo^2^)+(0.0000P)^2^+45.6795P] where P=(Fo^2^+2Fc^2^)/3'
_refine_ls_weighting_scheme calc
_refine_ls_wR_factor_gt 0.0873
_refine_ls_wR_factor_ref 0.1122
_reflns_number_gt 5894
_reflns_number_total 7698
_reflns_threshold_expression >2sigma(I)
_cod_data_source_file om101049d_si_001.cif
_cod_data_source_block 15
_cod_depositor_comments
;
The following automatic conversions were performed:

'_symmetry_cell_setting' value 'Monoclinic' changed to 'monoclinic'
according to the built-in table from CIF Core dictionary named
'cif_core.dic' version 2.4.1 from 2010-06-29.

Automatic conversion script
Id: cif_fix_values 1646 2011-03-28 12:23:43Z adriana 
;
_cod_original_sg_symbol_H-M P2(1)/c
_cod_database_code 4063403

loop_
_symmetry_equiv_pos_as_xyz
'x, y, z'
'-x, y+1/2, -z+1/2'
'-x, -y, -z'
'x, -y-1/2, z-1/2'

loop_
_atom_site_label
_atom_site_type_symbol
_atom_site_fract_x
_atom_site_fract_y
_atom_site_fract_z
_atom_site_U_iso_or_equiv
_atom_site_adp_type
_atom_site_occupancy
_atom_site_symmetry_multiplicity
_atom_site_calc_flag
_atom_site_refinement_flags
_atom_site_disorder_assembly
_atom_site_disorder_group
Mo1 Mo 0.20297(4) 0.63128(5) 0.03794(3) 0.01926(14) Uani 1 1 d . . .
C1 C 0.2636(5) 0.5160(6) -0.0174(4) 0.0257(16) Uani 1 1 d . . .
N1 N 0.2986(5) 0.4560(5) -0.0507(4) 0.0335(16) Uani 1 1 d . . .
C1_6 C 0.3626(5) 0.4097(6) -0.0917(4) 0.0256(16) Uani 1 1 d . . .
C2_6 C 0.4351(6) 0.3537(7) -0.0402(5) 0.043(2) Uani 1 1 d . . .
H2A_6 H 0.4609 0.4064 -0.0036 0.065 Uiso 1 1 calc R . .
H2B_6 H 0.4812 0.3271 -0.0659 0.065 Uiso 1 1 calc R . .
H2C_6 H 0.4100 0.2913 -0.0176 0.065 Uiso 1 1 calc R . .
C3_6 C 0.4013(6) 0.5060(8) -0.1294(5) 0.040(2) Uani 1 1 d . . .
H3A_6 H 0.3544 0.5393 -0.1642 0.060 Uiso 1 1 calc R . .
H3B_6 H 0.4484 0.4785 -0.1539 0.060 Uiso 1 1 calc R . .
H3C_6 H 0.4257 0.5614 -0.0942 0.060 Uiso 1 1 calc R . .
C4_6 C 0.3141(6) 0.3286(8) -0.1454(5) 0.044(2) Uani 1 1 d . . .
H4A_6 H 0.2906 0.2680 -0.1201 0.065 Uiso 1 1 calc R . .
H4B_6 H 0.3553 0.2992 -0.1749 0.065 Uiso 1 1 calc R . .
H4C_6 H 0.2652 0.3663 -0.1757 0.065 Uiso 1 1 calc R . .
O2 O 0.0877(4) 0.4206(4) 0.0511(3) 0.0313(13) Uani 1 1 d . . .
C2 C 0.1294(5) 0.5001(6) 0.0487(4) 0.0258(16) Uani 1 1 d . . .
O3 O 0.3801(4) 0.5794(5) 0.1399(3) 0.0370(14) Uani 1 1 d . . .
C3 C 0.3122(5) 0.5985(6) 0.1057(4) 0.0238(16) Uani 1 1 d . . .
C1_1 C 0.2147(5) 0.8217(5) 0.0279(4) 0.0180(14) Uani 1 1 d . . .
C2_1 C 0.2514(5) 0.7720(5) -0.0290(4) 0.0233(16) Uani 1 1 d . . .
H2_1 H 0.3114 0.7760 -0.0358 0.028 Uiso 1 1 calc R . .
C3_1 C 0.1813(6) 0.7155(6) -0.0737(4) 0.0273(17) Uani 1 1 d . . .
H3_1 H 0.1874 0.6745 -0.1150 0.033 Uiso 1 1 calc R . .
C4_1 C 0.1016(5) 0.7300(6) -0.0468(4) 0.0259(17) Uani 1 1 d . . .
H4_1 H 0.0451 0.7018 -0.0669 0.031 Uiso 1 1 calc R . .
C5_1 C 0.1216(5) 0.7947(6) 0.0158(4) 0.0211(15) Uani 1 1 d . . .
H5_1 H 0.0802 0.8166 0.0452 0.025 Uiso 1 1 calc R . .
Sn1 Sn 0.14504(3) 0.65252(4) 0.17169(2) 0.01754(11) Uani 1 1 d . . .
C1_2 C -0.0018(5) 0.6563(6) 0.1709(4) 0.0209(15) Uani 1 1 d . . .
C2_2 C -0.0463(5) 0.7316(7) 0.1120(4) 0.0298(17) Uani 1 1 d . . .
H2A_2 H -0.1073 0.7463 0.1187 0.045 Uiso 1 1 calc R . .
H2B_2 H -0.0468 0.6959 0.0659 0.045 Uiso 1 1 calc R . .
H2C_2 H -0.0136 0.8011 0.1134 0.045 Uiso 1 1 calc R . .
C3_2 C -0.0232(5) 0.7005(7) 0.2409(4) 0.0307(18) Uani 1 1 d . . .
H3A_2 H -0.0875 0.7020 0.2388 0.046 Uiso 1 1 calc R . .
H3B_2 H 0.0005 0.7753 0.2487 0.046 Uiso 1 1 calc R . .
H3C_2 H 0.0037 0.6528 0.2800 0.046 Uiso 1 1 calc R . .
C4_2 C -0.0407(5) 0.5401(7) 0.1577(4) 0.0295(17) Uani 1 1 d . . .
H4A_2 H -0.0096 0.4893 0.1933 0.044 Uiso 1 1 calc R . .
H4B_2 H -0.0336 0.5154 0.1101 0.044 Uiso 1 1 calc R . .
H4C_2 H -0.1038 0.5414 0.1613 0.044 Uiso 1 1 calc R . .
C1_3 C 0.2067(5) 0.5417(6) 0.2591(4) 0.0245(16) Uani 1 1 d . . .
C2_3 C 0.2958(6) 0.5882(7) 0.2936(4) 0.036(2) Uani 1 1 d . . .
H2A_3 H 0.3265 0.5343 0.3272 0.054 Uiso 1 1 calc R . .
H2B_3 H 0.2866 0.6563 0.3189 0.054 Uiso 1 1 calc R . .
H2C_3 H 0.3318 0.6038 0.2568 0.054 Uiso 1 1 calc R . .
C3_3 C 0.2189(6) 0.4292(6) 0.2265(4) 0.0334(19) Uani 1 1 d . . .
H3A_3 H 0.2543 0.3820 0.2621 0.050 Uiso 1 1 calc R . .
H3B_3 H 0.2494 0.4381 0.1856 0.050 Uiso 1 1 calc R . .
H3C_3 H 0.1609 0.3953 0.2109 0.050 Uiso 1 1 calc R . .
C4_3 C 0.1483(6) 0.5273(7) 0.3162(4) 0.0342(19) Uani 1 1 d . . .
H4A_3 H 0.0967 0.4822 0.2973 0.051 Uiso 1 1 calc R . .
H4B_3 H 0.1284 0.5996 0.3300 0.051 Uiso 1 1 calc R . .
H4C_3 H 0.1823 0.4908 0.3578 0.051 Uiso 1 1 calc R . .
Te1 Te 0.18572(3) 0.86759(4) 0.22143(2) 0.02325(12) Uani 1 1 d . . .
Sn2 Sn 0.26565(3) 0.93403(4) 0.11124(3) 0.01907(12) Uani 1 1 d . . .
C1_4 C 0.2064(6) 1.0935(6) 0.0763(4) 0.0276(17) Uani 1 1 d . . .
C2_4 C 0.2547(6) 1.1385(7) 0.0172(5) 0.038(2) Uani 1 1 d . . .
H2A_4 H 0.2209 1.2000 -0.0070 0.057 Uiso 1 1 calc R . .
H2B_4 H 0.2600 1.0799 -0.0171 0.057 Uiso 1 1 calc R . .
H2C_4 H 0.3139 1.1642 0.0385 0.057 Uiso 1 1 calc R . .
C3_4 C 0.2162(7) 1.1747(7) 0.1380(5) 0.040(2) Uani 1 1 d . . .
H3A_4 H 0.1885 1.2448 0.1216 0.060 Uiso 1 1 calc R . .
H3B_4 H 0.2792 1.1866 0.1561 0.060 Uiso 1 1 calc R . .
H3C_4 H 0.1873 1.1448 0.1760 0.060 Uiso 1 1 calc R . .
C4_4 C 0.1087(6) 1.0763(7) 0.0473(5) 0.037(2) Uani 1 1 d . . .
H4A_4 H 0.0798 1.0420 0.0839 0.055 Uiso 1 1 calc R . .
H4B_4 H 0.1025 1.0282 0.0055 0.055 Uiso 1 1 calc R . .
H4C_4 H 0.0808 1.1475 0.0338 0.055 Uiso 1 1 calc R . .
C1_5 C 0.4116(5) 0.9392(7) 0.1377(5) 0.0322(18) Uani 1 1 d . . .
C2_5 C 0.4382(6) 1.0508(8) 0.1716(6) 0.045(2) Uani 1 1 d . . .
H2A_5 H 0.4148 1.0577 0.2162 0.068 Uiso 1 1 calc R . .
H2B_5 H 0.4140 1.1097 0.1390 0.068 Uiso 1 1 calc R . .
H2C_5 H 0.5029 1.0565 0.1814 0.068 Uiso 1 1 calc R . .
C3_5 C 0.4453(6) 0.8484(7) 0.1897(4) 0.0352(19) Uani 1 1 d . . .
H3A_5 H 0.4217 0.7774 0.1707 0.053 Uiso 1 1 calc R . .
H3B_5 H 0.4258 0.8625 0.2353 0.053 Uiso 1 1 calc R . .
H3C_5 H 0.5101 0.8465 0.1968 0.053 Uiso 1 1 calc R . .
C4_5 C 0.4512(6) 0.9266(10) 0.0697(5) 0.051(3) Uani 1 1 d . . .
H4A_5 H 0.5160 0.9287 0.0814 0.076 Uiso 1 1 calc R . .
H4B_5 H 0.4305 0.9868 0.0370 0.076 Uiso 1 1 calc R . .
H4C_5 H 0.4326 0.8560 0.0471 0.076 Uiso 1 1 calc R . .

loop_
_atom_site_aniso_label
_atom_site_aniso_U_11
_atom_site_aniso_U_22
_atom_site_aniso_U_33
_atom_site_aniso_U_23
_atom_site_aniso_U_13
_atom_site_aniso_U_12
Mo1 0.0277(3) 0.0135(3) 0.0183(3) -0.0017(2) 0.0086(2) -0.0007(2)
C1 0.036(4) 0.017(3) 0.025(4) 0.000(3) 0.006(3) -0.005(3)
N1 0.050(5) 0.023(3) 0.031(4) -0.008(3) 0.017(3) 0.008(3)
C1_6 0.021(4) 0.029(4) 0.028(4) -0.006(3) 0.008(3) 0.004(3)
C2_6 0.043(5) 0.033(5) 0.052(6) 0.011(4) 0.002(4) 0.005(4)
C3_6 0.032(5) 0.048(5) 0.040(5) 0.007(4) 0.006(4) -0.003(4)
C4_6 0.042(5) 0.048(6) 0.045(5) -0.022(4) 0.017(4) -0.003(4)
O2 0.037(3) 0.020(3) 0.038(3) 0.000(2) 0.010(3) -0.007(2)
C2 0.030(4) 0.022(4) 0.027(4) -0.001(3) 0.007(3) 0.002(3)
O3 0.037(3) 0.036(3) 0.038(3) 0.005(3) 0.007(3) 0.011(3)
C3 0.035(5) 0.018(3) 0.020(4) 0.000(3) 0.010(3) 0.000(3)
C1_1 0.024(4) 0.010(3) 0.020(3) -0.002(2) 0.003(3) 0.001(3)
C2_1 0.039(5) 0.013(3) 0.020(3) -0.002(3) 0.011(3) -0.002(3)
C3_1 0.047(5) 0.019(4) 0.017(3) -0.002(3) 0.010(3) -0.001(3)
C4_1 0.038(5) 0.017(3) 0.020(4) 0.002(3) -0.004(3) -0.005(3)
C5_1 0.027(4) 0.015(3) 0.022(4) 0.005(3) 0.006(3) -0.003(3)
Sn1 0.0233(3) 0.0126(2) 0.0179(2) -0.00016(17) 0.00656(18) -0.00012(18)
C1_2 0.019(4) 0.017(3) 0.027(4) 0.002(3) 0.003(3) -0.003(3)
C2_2 0.027(4) 0.029(4) 0.035(4) 0.008(3) 0.010(3) 0.002(3)
C3_2 0.033(5) 0.031(4) 0.032(4) -0.001(3) 0.017(4) 0.006(3)
C4_2 0.027(4) 0.033(4) 0.030(4) -0.002(3) 0.010(3) -0.011(3)
C1_3 0.034(4) 0.019(4) 0.022(4) 0.002(3) 0.007(3) 0.003(3)
C2_3 0.049(5) 0.031(4) 0.028(4) 0.006(3) 0.007(4) 0.007(4)
C3_3 0.063(6) 0.015(4) 0.024(4) 0.006(3) 0.013(4) 0.002(4)
C4_3 0.050(5) 0.030(4) 0.025(4) -0.002(3) 0.012(4) -0.007(4)
Te1 0.0360(3) 0.0155(2) 0.0206(2) -0.00287(17) 0.0114(2) -0.00417(19)
Sn2 0.0233(3) 0.0136(2) 0.0212(2) -0.00030(18) 0.00653(19) -0.00072(18)
C1_4 0.040(5) 0.014(3) 0.029(4) 0.003(3) 0.004(3) 0.000(3)
C2_4 0.052(6) 0.025(4) 0.037(5) 0.007(4) 0.011(4) -0.006(4)
C3_4 0.061(6) 0.020(4) 0.038(5) -0.007(3) 0.008(4) 0.012(4)
C4_4 0.036(5) 0.023(4) 0.049(5) 0.010(4) 0.002(4) 0.003(4)
C1_5 0.015(4) 0.035(4) 0.046(5) 0.000(4) 0.004(3) -0.003(3)
C2_5 0.034(5) 0.036(5) 0.061(6) -0.004(4) -0.006(4) -0.009(4)
C3_5 0.035(5) 0.034(5) 0.036(5) 0.000(4) 0.002(4) 0.002(4)
C4_5 0.028(5) 0.072(7) 0.055(6) 0.003(5) 0.018(4) 0.007(5)

loop_
_atom_type_symbol
_atom_type_description
_atom_type_scat_dispersion_real
_atom_type_scat_dispersion_imag
_atom_type_scat_source
C C 0.0033 0.0016 'International Tables Vol C Tables 4.2.6.8 and 6.1.1.4'
H H 0.0000 0.0000 'International Tables Vol C Tables 4.2.6.8 and 6.1.1.4'
N N 0.0061 0.0033 'International Tables Vol C Tables 4.2.6.8 and 6.1.1.4'
O O 0.0106 0.0060 'International Tables Vol C Tables 4.2.6.8 and 6.1.1.4'
Mo Mo -1.6832 0.6857 'International Tables Vol C Tables 4.2.6.8 and 6.1.1.4'
Sn Sn -0.6537 1.4246 'International Tables Vol C Tables 4.2.6.8 and 6.1.1.4'
Te Te -0.5308 1.6751 'International Tables Vol C Tables 4.2.6.8 and 6.1.1.4'

loop_
_geom_angle_atom_site_label_1
_geom_angle_atom_site_label_2
_geom_angle_atom_site_label_3
_geom_angle
_geom_angle_site_symmetry_1
_geom_angle_site_symmetry_3
_geom_angle_publ_flag
C3 Mo1 C2 101.8(3) . . ?
C3 Mo1 C1 78.1(3) . . ?
C2 Mo1 C1 79.6(3) . . ?
C3 Mo1 C2_1 101.2(3) . . ?
C2 Mo1 C2_1 152.3(3) . . ?
C1 Mo1 C2_1 90.4(3) . . ?
C3 Mo1 C1_1 100.7(3) . . ?
C2 Mo1 C1_1 149.2(3) . . ?
C1 Mo1 C1_1 125.7(3) . . ?
C2_1 Mo1 C1_1 35.9(2) . . ?
C3 Mo1 C3_1 131.4(3) . . ?
C2 Mo1 C3_1 116.7(3) . . ?
C1 Mo1 C3_1 80.7(3) . . ?
C2_1 Mo1 C3_1 35.7(3) . . ?
C1_1 Mo1 C3_1 59.4(2) . . ?
C3 Mo1 C5_1 130.9(3) . . ?
C2 Mo1 C5_1 113.8(3) . . ?
C1 Mo1 C5_1 138.9(3) . . ?
C2_1 Mo1 C5_1 59.2(3) . . ?
C1_1 Mo1 C5_1 36.0(2) . . ?
C3_1 Mo1 C5_1 58.3(3) . . ?
C3 Mo1 C4_1 159.1(3) . . ?
C2 Mo1 C4_1 99.1(3) . . ?
C1 Mo1 C4_1 107.1(3) . . ?
C2_1 Mo1 C4_1 59.1(3) . . ?
C1_1 Mo1 C4_1 59.5(2) . . ?
C3_1 Mo1 C4_1 34.9(3) . . ?
C5_1 Mo1 C4_1 35.0(2) . . ?
C3 Mo1 Sn1 77.8(2) . . ?
C2 Mo1 Sn1 73.3(2) . . ?
C1 Mo1 Sn1 138.8(2) . . ?
C2_1 Mo1 Sn1 126.86(17) . . ?
C1_1 Mo1 Sn1 91.35(17) . . ?
C3_1 Mo1 Sn1 139.34(19) . . ?
C5_1 Mo1 Sn1 81.30(17) . . ?
C4_1 Mo1 Sn1 107.3(2) . . ?
N1 C1 Mo1 176.3(7) . . ?
C1 N1 C1_6 161.6(8) . . ?
N1 C1_6 C2_6 108.0(7) . . ?
N1 C1_6 C4_6 108.2(6) . . ?
C2_6 C1_6 C4_6 111.6(7) . . ?
N1 C1_6 C3_6 107.5(7) . . ?
C2_6 C1_6 C3_6 110.2(7) . . ?
C4_6 C1_6 C3_6 111.1(7) . . ?
C1_6 C2_6 H2A_6 109.5 . . ?
C1_6 C2_6 H2B_6 109.5 . . ?
H2A_6 C2_6 H2B_6 109.5 . . ?
C1_6 C2_6 H2C_6 109.5 . . ?
H2A_6 C2_6 H2C_6 109.5 . . ?
H2B_6 C2_6 H2C_6 109.5 . . ?
C1_6 C3_6 H3A_6 109.5 . . ?
C1_6 C3_6 H3B_6 109.5 . . ?
H3A_6 C3_6 H3B_6 109.5 . . ?
C1_6 C3_6 H3C_6 109.5 . . ?
H3A_6 C3_6 H3C_6 109.5 . . ?
H3B_6 C3_6 H3C_6 109.5 . . ?
C1_6 C4_6 H4A_6 109.5 . . ?
C1_6 C4_6 H4B_6 109.5 . . ?
H4A_6 C4_6 H4B_6 109.5 . . ?
C1_6 C4_6 H4C_6 109.5 . . ?
H4A_6 C4_6 H4C_6 109.5 . . ?
H4B_6 C4_6 H4C_6 109.5 . . ?
O2 C2 Mo1 175.7(7) . . ?
O3 C3 Mo1 173.6(6) . . ?
C2_1 C1_1 C5_1 106.5(6) . . ?
C2_1 C1_1 Sn2 133.5(5) . . ?
C5_1 C1_1 Sn2 119.4(5) . . ?
C2_1 C1_1 Mo1 72.0(4) . . ?
C5_1 C1_1 Mo1 72.5(4) . . ?
Sn2 C1_1 Mo1 126.5(3) . . ?
C3_1 C2_1 C1_1 107.6(7) . . ?
C3_1 C2_1 Mo1 72.4(4) . . ?
C1_1 C2_1 Mo1 72.2(4) . . ?
C3_1 C2_1 H2_1 126.2 . . ?
C1_1 C2_1 H2_1 126.2 . . ?
Mo1 C2_1 H2_1 121.0 . . ?
C4_1 C3_1 C2_1 109.4(6) . . ?
C4_1 C3_1 Mo1 74.0(4) . . ?
C2_1 C3_1 Mo1 71.8(4) . . ?
C4_1 C3_1 H3_1 125.3 . . ?
C2_1 C3_1 H3_1 125.3 . . ?
Mo1 C3_1 H3_1 120.6 . . ?
C3_1 C4_1 C5_1 107.3(7) . . ?
C3_1 C4_1 Mo1 71.1(4) . . ?
C5_1 C4_1 Mo1 71.4(4) . . ?
C3_1 C4_1 H4_1 126.4 . . ?
C5_1 C4_1 H4_1 126.4 . . ?
Mo1 C4_1 H4_1 122.8 . . ?
C4_1 C5_1 C1_1 109.2(7) . . ?
C4_1 C5_1 Mo1 73.6(4) . . ?
C1_1 C5_1 Mo1 71.5(4) . . ?
C4_1 C5_1 H5_1 125.4 . . ?
C1_1 C5_1 H5_1 125.4 . . ?
Mo1 C5_1 H5_1 121.2 . . ?
C1_3 Sn1 C1_2 108.4(3) . . ?
C1_3 Sn1 Te1 105.44(19) . . ?
C1_2 Sn1 Te1 98.55(18) . . ?
C1_3 Sn1 Mo1 117.34(19) . . ?
C1_2 Sn1 Mo1 117.17(18) . . ?
Te1 Sn1 Mo1 107.55(2) . . ?
C2_2 C1_2 C3_2 107.4(6) . . ?
C2_2 C1_2 C4_2 108.5(6) . . ?
C3_2 C1_2 C4_2 109.5(6) . . ?
C2_2 C1_2 Sn1 110.0(5) . . ?
C3_2 C1_2 Sn1 111.2(5) . . ?
C4_2 C1_2 Sn1 110.1(5) . . ?
C1_2 C2_2 H2A_2 109.5 . . ?
C1_2 C2_2 H2B_2 109.5 . . ?
H2A_2 C2_2 H2B_2 109.5 . . ?
C1_2 C2_2 H2C_2 109.5 . . ?
H2A_2 C2_2 H2C_2 109.5 . . ?
H2B_2 C2_2 H2C_2 109.5 . . ?
C1_2 C3_2 H3A_2 109.5 . . ?
C1_2 C3_2 H3B_2 109.5 . . ?
H3A_2 C3_2 H3B_2 109.5 . . ?
C1_2 C3_2 H3C_2 109.5 . . ?
H3A_2 C3_2 H3C_2 109.5 . . ?
H3B_2 C3_2 H3C_2 109.5 . . ?
C1_2 C4_2 H4A_2 109.5 . . ?
C1_2 C4_2 H4B_2 109.5 . . ?
H4A_2 C4_2 H4B_2 109.5 . . ?
C1_2 C4_2 H4C_2 109.5 . . ?
H4A_2 C4_2 H4C_2 109.5 . . ?
H4B_2 C4_2 H4C_2 109.5 . . ?
C2_3 C1_3 C3_3 110.2(7) . . ?
C2_3 C1_3 C4_3 108.9(6) . . ?
C3_3 C1_3 C4_3 108.3(6) . . ?
C2_3 C1_3 Sn1 109.7(5) . . ?
C3_3 C1_3 Sn1 107.6(5) . . ?
C4_3 C1_3 Sn1 112.1(5) . . ?
C1_3 C2_3 H2A_3 109.5 . . ?
C1_3 C2_3 H2B_3 109.5 . . ?
H2A_3 C2_3 H2B_3 109.5 . . ?
C1_3 C2_3 H2C_3 109.5 . . ?
H2A_3 C2_3 H2C_3 109.5 . . ?
H2B_3 C2_3 H2C_3 109.5 . . ?
C1_3 C3_3 H3A_3 109.5 . . ?
C1_3 C3_3 H3B_3 109.5 . . ?
H3A_3 C3_3 H3B_3 109.5 . . ?
C1_3 C3_3 H3C_3 109.5 . . ?
H3A_3 C3_3 H3C_3 109.5 . . ?
H3B_3 C3_3 H3C_3 109.5 . . ?
C1_3 C4_3 H4A_3 109.5 . . ?
C1_3 C4_3 H4B_3 109.5 . . ?
H4A_3 C4_3 H4B_3 109.5 . . ?
C1_3 C4_3 H4C_3 109.5 . . ?
H4A_3 C4_3 H4C_3 109.5 . . ?
H4B_3 C4_3 H4C_3 109.5 . . ?
Sn2 Te1 Sn1 96.76(2) . . ?
C1_1 Sn2 C1_4 104.8(3) . . ?
C1_1 Sn2 C1_5 114.7(3) . . ?
C1_4 Sn2 C1_5 113.3(3) . . ?
C1_1 Sn2 Te1 103.23(19) . . ?
C1_4 Sn2 Te1 106.2(2) . . ?
C1_5 Sn2 Te1 113.6(2) . . ?
C4_4 C1_4 C3_4 109.5(7) . . ?
C4_4 C1_4 C2_4 110.2(7) . . ?
C3_4 C1_4 C2_4 109.6(7) . . ?
C4_4 C1_4 Sn2 108.7(5) . . ?
C3_4 C1_4 Sn2 110.7(5) . . ?
C2_4 C1_4 Sn2 108.0(5) . . ?
C1_4 C2_4 H2A_4 109.5 . . ?
C1_4 C2_4 H2B_4 109.5 . . ?
H2A_4 C2_4 H2B_4 109.5 . . ?
C1_4 C2_4 H2C_4 109.5 . . ?
H2A_4 C2_4 H2C_4 109.5 . . ?
H2B_4 C2_4 H2C_4 109.5 . . ?
C1_4 C3_4 H3A_4 109.5 . . ?
C1_4 C3_4 H3B_4 109.5 . . ?
H3A_4 C3_4 H3B_4 109.5 . . ?
C1_4 C3_4 H3C_4 109.5 . . ?
H3A_4 C3_4 H3C_4 109.5 . . ?
H3B_4 C3_4 H3C_4 109.5 . . ?
C1_4 C4_4 H4A_4 109.5 . . ?
C1_4 C4_4 H4B_4 109.5 . . ?
H4A_4 C4_4 H4B_4 109.5 . . ?
C1_4 C4_4 H4C_4 109.5 . . ?
H4A_4 C4_4 H4C_4 109.5 . . ?
H4B_4 C4_4 H4C_4 109.5 . . ?
C3_5 C1_5 C4_5 110.1(7) . . ?
C3_5 C1_5 C2_5 109.3(7) . . ?
C4_5 C1_5 C2_5 109.5(8) . . ?
C3_5 C1_5 Sn2 110.5(5) . . ?
C4_5 C1_5 Sn2 109.4(6) . . ?
C2_5 C1_5 Sn2 108.0(6) . . ?
C1_5 C2_5 H2A_5 109.5 . . ?
C1_5 C2_5 H2B_5 109.5 . . ?
H2A_5 C2_5 H2B_5 109.5 . . ?
C1_5 C2_5 H2C_5 109.5 . . ?
H2A_5 C2_5 H2C_5 109.5 . . ?
H2B_5 C2_5 H2C_5 109.5 . . ?
C1_5 C3_5 H3A_5 109.5 . . ?
C1_5 C3_5 H3B_5 109.5 . . ?
H3A_5 C3_5 H3B_5 109.5 . . ?
C1_5 C3_5 H3C_5 109.5 . . ?
H3A_5 C3_5 H3C_5 109.5 . . ?
H3B_5 C3_5 H3C_5 109.5 . . ?
C1_5 C4_5 H4A_5 109.5 . . ?
C1_5 C4_5 H4B_5 109.5 . . ?
H4A_5 C4_5 H4B_5 109.5 . . ?
C1_5 C4_5 H4C_5 109.5 . . ?
H4A_5 C4_5 H4C_5 109.5 . . ?
H4B_5 C4_5 H4C_5 109.5 . . ?

loop_
_geom_bond_atom_site_label_1
_geom_bond_atom_site_label_2
_geom_bond_distance
_geom_bond_site_symmetry_2
_geom_bond_publ_flag
Mo1 C3 1.976(8) . ?
Mo1 C2 1.982(8) . ?
Mo1 C1 2.065(8) . ?
Mo1 C2_1 2.327(7) . ?
Mo1 C1_1 2.330(6) . ?
Mo1 C3_1 2.335(7) . ?
Mo1 C5_1 2.344(7) . ?
Mo1 C4_1 2.372(7) . ?
Mo1 Sn1 2.8481(12) . ?
C1 N1 1.154(10) . ?
N1 C1_6 1.464(9) . ?
C1_6 C2_6 1.516(11) . ?
C1_6 C4_6 1.522(11) . ?
C1_6 C3_6 1.542(11) . ?
C2_6 H2A_6 0.9800 . ?
C2_6 H2B_6 0.9800 . ?
C2_6 H2C_6 0.9800 . ?
C3_6 H3A_6 0.9800 . ?
C3_6 H3B_6 0.9800 . ?
C3_6 H3C_6 0.9800 . ?
C4_6 H4A_6 0.9800 . ?
C4_6 H4B_6 0.9800 . ?
C4_6 H4C_6 0.9800 . ?
O2 C2 1.163(9) . ?
O3 C3 1.155(9) . ?
C1_1 C2_1 1.435(9) . ?
C1_1 C5_1 1.444(10) . ?
C1_1 Sn2 2.141(6) . ?
C2_1 C3_1 1.431(11) . ?
C2_1 H2_1 0.9500 . ?
C3_1 C4_1 1.412(11) . ?
C3_1 H3_1 0.9500 . ?
C4_1 C5_1 1.419(10) . ?
C4_1 H4_1 0.9500 . ?
C5_1 H5_1 0.9500 . ?
Sn1 C1_3 2.226(7) . ?
Sn1 C1_2 2.246(7) . ?
Sn1 Te1 2.8130(10) . ?
C1_2 C2_2 1.519(10) . ?
C1_2 C3_2 1.523(10) . ?
C1_2 C4_2 1.536(10) . ?
C2_2 H2A_2 0.9800 . ?
C2_2 H2B_2 0.9800 . ?
C2_2 H2C_2 0.9800 . ?
C3_2 H3A_2 0.9800 . ?
C3_2 H3B_2 0.9800 . ?
C3_2 H3C_2 0.9800 . ?
C4_2 H4A_2 0.9800 . ?
C4_2 H4B_2 0.9800 . ?
C4_2 H4C_2 0.9800 . ?
C1_3 C2_3 1.522(12) . ?
C1_3 C3_3 1.526(10) . ?
C1_3 C4_3 1.529(11) . ?
C2_3 H2A_3 0.9800 . ?
C2_3 H2B_3 0.9800 . ?
C2_3 H2C_3 0.9800 . ?
C3_3 H3A_3 0.9800 . ?
C3_3 H3B_3 0.9800 . ?
C3_3 H3C_3 0.9800 . ?
C4_3 H4A_3 0.9800 . ?
C4_3 H4B_3 0.9800 . ?
C4_3 H4C_3 0.9800 . ?
Te1 Sn2 2.7240(10) . ?
Sn2 C1_4 2.194(7) . ?
Sn2 C1_5 2.209(8) . ?
C1_4 C4_4 1.521(11) . ?
C1_4 C3_4 1.523(11) . ?
C1_4 C2_4 1.547(11) . ?
C2_4 H2A_4 0.9800 . ?
C2_4 H2B_4 0.9800 . ?
C2_4 H2C_4 0.9800 . ?
C3_4 H3A_4 0.9800 . ?
C3_4 H3B_4 0.9800 . ?
C3_4 H3C_4 0.9800 . ?
C4_4 H4A_4 0.9800 . ?
C4_4 H4B_4 0.9800 . ?
C4_4 H4C_4 0.9800 . ?
C1_5 C3_5 1.515(12) . ?
C1_5 C4_5 1.527(12) . ?
C1_5 C2_5 1.528(12) . ?
C2_5 H2A_5 0.9800 . ?
C2_5 H2B_5 0.9800 . ?
C2_5 H2C_5 0.9800 . ?
C3_5 H3A_5 0.9800 . ?
C3_5 H3B_5 0.9800 . ?
C3_5 H3C_5 0.9800 . ?
C4_5 H4A_5 0.9800 . ?
C4_5 H4B_5 0.9800 . ?
C4_5 H4C_5 0.9800 . ?

loop_
_geom_torsion_atom_site_label_1
_geom_torsion_atom_site_label_2
_geom_torsion_atom_site_label_3
_geom_torsion_atom_site_label_4
_geom_torsion
_geom_torsion_site_symmetry_1
_geom_torsion_site_symmetry_2
_geom_torsion_site_symmetry_3
_geom_torsion_site_symmetry_4
_geom_torsion_publ_flag
C1 N1 C1_6 C2_6 88(3) . . . . ?
C1 N1 C1_6 C4_6 -151(2) . . . . ?
C1 N1 C1_6 C3_6 -31(3) . . . . ?
C3 Mo1 C1_1 C2_1 94.4(5) . . . . ?
C2 Mo1 C1_1 C2_1 -129.2(6) . . . . ?
C1 Mo1 C1_1 C2_1 11.5(6) . . . . ?
C3_1 Mo1 C1_1 C2_1 -37.6(4) . . . . ?
C5_1 Mo1 C1_1 C2_1 -114.6(6) . . . . ?
C4_1 Mo1 C1_1 C2_1 -78.4(5) . . . . ?
Sn1 Mo1 C1_1 C2_1 172.2(4) . . . . ?
C3 Mo1 C1_1 C5_1 -151.0(4) . . . . ?
C2 Mo1 C1_1 C5_1 -14.6(7) . . . . ?
C1 Mo1 C1_1 C5_1 126.1(4) . . . . ?
C2_1 Mo1 C1_1 C5_1 114.6(6) . . . . ?
C3_1 Mo1 C1_1 C5_1 77.0(4) . . . . ?
C4_1 Mo1 C1_1 C5_1 36.3(4) . . . . ?
Sn1 Mo1 C1_1 C5_1 -73.1(4) . . . . ?
C3 Mo1 C1_1 Sn2 -36.9(4) . . . . ?
C2 Mo1 C1_1 Sn2 99.5(6) . . . . ?
C1 Mo1 C1_1 Sn2 -119.8(4) . . . . ?
C2_1 Mo1 C1_1 Sn2 -131.3(6) . . . . ?
C3_1 Mo1 C1_1 Sn2 -168.9(5) . . . . ?
C5_1 Mo1 C1_1 Sn2 114.1(6) . . . . ?
C4_1 Mo1 C1_1 Sn2 150.3(5) . . . . ?
Sn1 Mo1 C1_1 Sn2 40.9(4) . . . . ?
C5_1 C1_1 C2_1 C3_1 -0.6(8) . . . . ?
Sn2 C1_1 C2_1 C3_1 -172.2(5) . . . . ?
Mo1 C1_1 C2_1 C3_1 64.2(5) . . . . ?
C5_1 C1_1 C2_1 Mo1 -64.8(4) . . . . ?
Sn2 C1_1 C2_1 Mo1 123.6(6) . . . . ?
C3 Mo1 C2_1 C3_1 151.4(5) . . . . ?
C2 Mo1 C2_1 C3_1 5.6(8) . . . . ?
C1 Mo1 C2_1 C3_1 73.5(5) . . . . ?
C1_1 Mo1 C2_1 C3_1 -115.8(6) . . . . ?
C5_1 Mo1 C2_1 C3_1 -77.4(5) . . . . ?
C4_1 Mo1 C2_1 C3_1 -36.3(4) . . . . ?
Sn1 Mo1 C2_1 C3_1 -125.5(4) . . . . ?
C3 Mo1 C2_1 C1_1 -92.8(5) . . . . ?
C2 Mo1 C2_1 C1_1 121.4(6) . . . . ?
C1 Mo1 C2_1 C1_1 -170.7(5) . . . . ?
C3_1 Mo1 C2_1 C1_1 115.8(6) . . . . ?
C5_1 Mo1 C2_1 C1_1 38.5(4) . . . . ?
C4_1 Mo1 C2_1 C1_1 79.5(5) . . . . ?
Sn1 Mo1 C2_1 C1_1 -9.7(5) . . . . ?
C1_1 C2_1 C3_1 C4_1 0.9(8) . . . . ?
Mo1 C2_1 C3_1 C4_1 65.0(5) . . . . ?
C1_1 C2_1 C3_1 Mo1 -64.0(5) . . . . ?
C3 Mo1 C3_1 C4_1 -156.0(4) . . . . ?
C2 Mo1 C3_1 C4_1 65.7(5) . . . . ?
C1 Mo1 C3_1 C4_1 139.0(5) . . . . ?
C2_1 Mo1 C3_1 C4_1 -117.2(6) . . . . ?
C1_1 Mo1 C3_1 C4_1 -79.4(4) . . . . ?
C5_1 Mo1 C3_1 C4_1 -37.1(4) . . . . ?
Sn1 Mo1 C3_1 C4_1 -29.6(6) . . . . ?
C3 Mo1 C3_1 C2_1 -38.8(6) . . . . ?
C2 Mo1 C3_1 C2_1 -177.1(4) . . . . ?
C1 Mo1 C3_1 C2_1 -103.8(5) . . . . ?
C1_1 Mo1 C3_1 C2_1 37.8(4) . . . . ?
C5_1 Mo1 C3_1 C2_1 80.1(5) . . . . ?
C4_1 Mo1 C3_1 C2_1 117.2(6) . . . . ?
Sn1 Mo1 C3_1 C2_1 87.6(5) . . . . ?
C2_1 C3_1 C4_1 C5_1 -0.9(8) . . . . ?
Mo1 C3_1 C4_1 C5_1 62.7(5) . . . . ?
C2_1 C3_1 C4_1 Mo1 -63.6(5) . . . . ?
C3 Mo1 C4_1 C3_1 58.9(9) . . . . ?
C2 Mo1 C4_1 C3_1 -124.5(5) . . . . ?
C1 Mo1 C4_1 C3_1 -42.6(5) . . . . ?
C2_1 Mo1 C4_1 C3_1 37.2(4) . . . . ?
C1_1 Mo1 C4_1 C3_1 79.2(5) . . . . ?
C5_1 Mo1 C4_1 C3_1 116.5(6) . . . . ?
Sn1 Mo1 C4_1 C3_1 160.3(4) . . . . ?
C3 Mo1 C4_1 C5_1 -57.6(10) . . . . ?
C2 Mo1 C4_1 C5_1 119.1(5) . . . . ?
C1 Mo1 C4_1 C5_1 -159.1(4) . . . . ?
C2_1 Mo1 C4_1 C5_1 -79.3(4) . . . . ?
C1_1 Mo1 C4_1 C5_1 -37.3(4) . . . . ?
C3_1 Mo1 C4_1 C5_1 -116.5(6) . . . . ?
Sn1 Mo1 C4_1 C5_1 43.8(4) . . . . ?
C3_1 C4_1 C5_1 C1_1 0.6(8) . . . . ?
Mo1 C4_1 C5_1 C1_1 63.0(5) . . . . ?
C3_1 C4_1 C5_1 Mo1 -62.5(5) . . . . ?
C2_1 C1_1 C5_1 C4_1 0.0(8) . . . . ?
Sn2 C1_1 C5_1 C4_1 173.1(5) . . . . ?
Mo1 C1_1 C5_1 C4_1 -64.4(5) . . . . ?
C2_1 C1_1 C5_1 Mo1 64.4(5) . . . . ?
Sn2 C1_1 C5_1 Mo1 -122.6(4) . . . . ?
C3 Mo1 C5_1 C4_1 156.5(5) . . . . ?
C2 Mo1 C5_1 C4_1 -70.7(5) . . . . ?
C1 Mo1 C5_1 C4_1 31.2(6) . . . . ?
C2_1 Mo1 C5_1 C4_1 79.0(5) . . . . ?
C1_1 Mo1 C5_1 C4_1 117.4(6) . . . . ?
C3_1 Mo1 C5_1 C4_1 37.0(4) . . . . ?
Sn1 Mo1 C5_1 C4_1 -138.1(4) . . . . ?
C3 Mo1 C5_1 C1_1 39.1(5) . . . . ?
C2 Mo1 C5_1 C1_1 171.9(4) . . . . ?
C1 Mo1 C5_1 C1_1 -86.2(5) . . . . ?
C2_1 Mo1 C5_1 C1_1 -38.4(4) . . . . ?
C3_1 Mo1 C5_1 C1_1 -80.4(4) . . . . ?
C4_1 Mo1 C5_1 C1_1 -117.4(6) . . . . ?
Sn1 Mo1 C5_1 C1_1 104.6(4) . . . . ?
C3 Mo1 Sn1 C1_3 -33.8(3) . . . . ?
C2 Mo1 Sn1 C1_3 72.6(3) . . . . ?
C1 Mo1 Sn1 C1_3 21.6(4) . . . . ?
C2_1 Mo1 Sn1 C1_3 -128.8(3) . . . . ?
C1_1 Mo1 Sn1 C1_3 -134.5(3) . . . . ?
C3_1 Mo1 Sn1 C1_3 -175.6(4) . . . . ?
C5_1 Mo1 Sn1 C1_3 -169.1(3) . . . . ?
C4_1 Mo1 Sn1 C1_3 167.2(3) . . . . ?
C3 Mo1 Sn1 C1_2 -165.5(3) . . . . ?
C2 Mo1 Sn1 C1_2 -59.1(3) . . . . ?
C1 Mo1 Sn1 C1_2 -110.1(4) . . . . ?
C2_1 Mo1 Sn1 C1_2 99.5(3) . . . . ?
C1_1 Mo1 Sn1 C1_2 93.8(3) . . . . ?
C3_1 Mo1 Sn1 C1_2 52.7(4) . . . . ?
C5_1 Mo1 Sn1 C1_2 59.1(3) . . . . ?
C4_1 Mo1 Sn1 C1_2 35.4(3) . . . . ?
C3 Mo1 Sn1 Te1 84.7(2) . . . . ?
C2 Mo1 Sn1 Te1 -168.8(2) . . . . ?
C1 Mo1 Sn1 Te1 140.1(3) . . . . ?
C2_1 Mo1 Sn1 Te1 -10.2(3) . . . . ?
C1_1 Mo1 Sn1 Te1 -15.91(17) . . . . ?
C3_1 Mo1 Sn1 Te1 -57.1(3) . . . . ?
C5_1 Mo1 Sn1 Te1 -50.59(18) . . . . ?
C4_1 Mo1 Sn1 Te1 -74.29(19) . . . . ?
C1_3 Sn1 C1_2 C2_2 179.8(5) . . . . ?
Te1 Sn1 C1_2 C2_2 70.3(5) . . . . ?
Mo1 Sn1 C1_2 C2_2 -44.5(5) . . . . ?
C1_3 Sn1 C1_2 C3_2 60.9(5) . . . . ?
Te1 Sn1 C1_2 C3_2 -48.6(5) . . . . ?
Mo1 Sn1 C1_2 C3_2 -163.5(4) . . . . ?
C1_3 Sn1 C1_2 C4_2 -60.7(5) . . . . ?
Te1 Sn1 C1_2 C4_2 -170.2(5) . . . . ?
Mo1 Sn1 C1_2 C4_2 75.0(5) . . . . ?
C1_2 Sn1 C1_3 C2_3 -143.0(5) . . . . ?
Te1 Sn1 C1_3 C2_3 -38.3(5) . . . . ?
Mo1 Sn1 C1_3 C2_3 81.4(5) . . . . ?
C1_2 Sn1 C1_3 C3_3 97.0(6) . . . . ?
Te1 Sn1 C1_3 C3_3 -158.2(5) . . . . ?
Mo1 Sn1 C1_3 C3_3 -38.5(6) . . . . ?
C1_2 Sn1 C1_3 C4_3 -21.9(6) . . . . ?
Te1 Sn1 C1_3 C4_3 82.8(5) . . . . ?
Mo1 Sn1 C1_3 C4_3 -157.5(4) . . . . ?
C1_3 Sn1 Te1 Sn2 124.1(2) . . . . ?
C1_2 Sn1 Te1 Sn2 -124.01(18) . . . . ?
Mo1 Sn1 Te1 Sn2 -1.88(3) . . . . ?
C2_1 C1_1 Sn2 C1_4 103.2(7) . . . . ?
C5_1 C1_1 Sn2 C1_4 -67.6(6) . . . . ?
Mo1 C1_1 Sn2 C1_4 -157.0(4) . . . . ?
C2_1 C1_1 Sn2 C1_5 -21.7(8) . . . . ?
C5_1 C1_1 Sn2 C1_5 167.5(5) . . . . ?
Mo1 C1_1 Sn2 C1_5 78.1(5) . . . . ?
C2_1 C1_1 Sn2 Te1 -145.8(6) . . . . ?
C5_1 C1_1 Sn2 Te1 43.4(5) . . . . ?
Mo1 C1_1 Sn2 Te1 -45.9(4) . . . . ?
Sn1 Te1 Sn2 C1_1 21.12(18) . . . . ?
Sn1 Te1 Sn2 C1_4 131.1(2) . . . . ?
Sn1 Te1 Sn2 C1_5 -103.7(2) . . . . ?
C1_1 Sn2 C1_4 C4_4 44.3(6) . . . . ?
C1_5 Sn2 C1_4 C4_4 170.1(5) . . . . ?
Te1 Sn2 C1_4 C4_4 -64.5(6) . . . . ?
C1_1 Sn2 C1_4 C3_4 164.7(6) . . . . ?
C1_5 Sn2 C1_4 C3_4 -69.5(7) . . . . ?
Te1 Sn2 C1_4 C3_4 55.9(6) . . . . ?
C1_1 Sn2 C1_4 C2_4 -75.2(6) . . . . ?
C1_5 Sn2 C1_4 C2_4 50.6(6) . . . . ?
Te1 Sn2 C1_4 C2_4 175.9(5) . . . . ?
C1_1 Sn2 C1_5 C3_5 -84.5(6) . . . . ?
C1_4 Sn2 C1_5 C3_5 155.2(5) . . . . ?
Te1 Sn2 C1_5 C3_5 33.8(6) . . . . ?
C1_1 Sn2 C1_5 C4_5 36.8(7) . . . . ?
C1_4 Sn2 C1_5 C4_5 -83.5(7) . . . . ?
Te1 Sn2 C1_5 C4_5 155.2(6) . . . . ?
C1_1 Sn2 C1_5 C2_5 155.9(6) . . . . ?
C1_4 Sn2 C1_5 C2_5 35.6(7) . . . . ?
Te1 Sn2 C1_5 C2_5 -85.7(6) . . . . ?
